data_7159371
loop_
_publ_author_name
'Saney, Liban'
'Panduwawala, Tharindi'
'Li, Xiang'
'Christensen, Kirsten E.'
'Genov, Miroslav'
'Pretsch, Alexander'
'Pretsch, Dagmar'
'Moloney, Mark G.'

_publ_section_title
;
 Synthesis of fused tetramate-oxazolidine and -imidazolidine derivatives
 and their antibacterial activity.
;
_journal_issue 23
_journal_name_full 'Organic &amp; biomolecular chemistry'
_journal_page_first 4801
_journal_page_last 4809
_journal_paper_doi 10.1039/d3ob00594a
_journal_volume 21
_journal_year 2023
_chemical_formula_moiety 'C28 H28 F2 N2 O4'
_chemical_formula_sum 'C28 H28 F2 N2 O4'
_chemical_formula_weight 494.54
_chemical_melting_point ?
_space_group_IT_number 2
_space_group_name_Hall '-P 1'
_space_group_name_H-M_alt 'P -1'
_symmetry_cell_setting triclinic
_symmetry_space_group_name_Hall '-P 1'
_symmetry_space_group_name_H-M 'P -1'
_atom_sites_solution_hydrogens difmap
_atom_sites_solution_primary other
_audit_creation_date 2019-07-01
_audit_creation_method 'CRYSTALS_ver_14.61_build_7356 '
_audit_update_record
;
2023-04-13 deposited with the CCDC.	2023-05-22 downloaded from the CCDC.
;
_cell_angle_alpha 99.820(2)
_cell_angle_beta 100.855(2)
_cell_angle_gamma 94.018(2)
_cell_formula_units_Z 2
_cell_length_a 7.7501(2)
_cell_length_b 11.9848(3)
_cell_length_c 13.8497(3)
_cell_measurement_reflns_used 12775
_cell_measurement_temperature 150
_cell_measurement_theta_max 76.03
_cell_measurement_theta_min 4.49
_cell_volume 1237.92(5)
_computing_cell_refinement
; 
 CrysAlisPro (Rigaku Oxford Diffraction, 2017) 
;
_computing_data_collection 'SuperNova, (Oxford Diffraction, 2010)'
_computing_data_reduction
; 
 CrysAlisPro (Rigaku Oxford Diffraction, 2017) 
;
_computing_molecular_graphics 'CAMERON (Watkin et al., 1996)'
_computing_publication_material 'CRYSTALS (Betteridge et al., 2003)'
_computing_structure_refinement 'CRYSTALS (Betteridge et al., 2003)'
_computing_structure_solution 'Superflip (Palatinus & Chapuis, 2007)'
_diffrn_ambient_temperature 150
_diffrn_measured_fraction_theta_full 0.997
_diffrn_measured_fraction_theta_max 0.988
_diffrn_measurement_device Area
_diffrn_measurement_device_type 'Oxford Diffraction SuperNova'
_diffrn_measurement_method \w
_diffrn_radiation_monochromator 'focussing mirrors'
_diffrn_radiation_type 'Cu K\a'
_diffrn_radiation_wavelength 1.54184
_diffrn_reflns_av_R_equivalents 0.025
_diffrn_reflns_av_sigmaI/netI 0.0316
_diffrn_reflns_av_unetI/netI 0.032
_diffrn_reflns_limit_h_max 9
_diffrn_reflns_limit_h_min -9
_diffrn_reflns_limit_k_max 15
_diffrn_reflns_limit_k_min -15
_diffrn_reflns_limit_l_max 17
_diffrn_reflns_limit_l_min -17
_diffrn_reflns_number 21587
_diffrn_reflns_theta_full 73.906
_diffrn_reflns_theta_max 76.192
_diffrn_reflns_theta_min 3.764
_diffrn_standards_number 0
_exptl_absorpt_coefficient_mu 0.823
_exptl_absorpt_correction_T_max 0.91
_exptl_absorpt_correction_T_min 0.82
_exptl_absorpt_correction_type multi-scan
_exptl_absorpt_process_details
; 
 CrysAlisPro (Rigaku Oxford Diffraction, 2017) 
;
_exptl_crystal_colour clear_pale_colourless
_exptl_crystal_density_diffrn 1.327
_exptl_crystal_density_meas ?
_exptl_crystal_density_method 'not measured'
_exptl_crystal_description block
_exptl_crystal_F_000 520
_exptl_crystal_size_max 0.29
_exptl_crystal_size_mid 0.21
_exptl_crystal_size_min 0.12
_refine_diff_density_max 0.29
_refine_diff_density_min -0.22
_refine_ls_extinction_method None
_refine_ls_goodness_of_fit_ref 1.0021
_refine_ls_hydrogen_treatment constr
_refine_ls_matrix_type full
_refine_ls_number_parameters 325
_refine_ls_number_reflns 5116
_refine_ls_number_restraints 0
_refine_ls_R_factor_all 0.0361
_refine_ls_R_factor_gt 0.0336
_refine_ls_shift/su_max 0.0010395
_refine_ls_shift/su_mean 0.0000896
_refine_ls_structure_factor_coef Fsqd
_refine_ls_weighting_details
;
 Method= Modified Sheldrick 
 w=1/[\s^2^(F^2^) + ( 0.05P)^2^ + 0.35P] 
 ,where P=(max(Fo^2^,0) + 2Fc^2^)/3 
;
_refine_ls_weighting_scheme calc
_refine_ls_wR_factor_all 0.0911
_refine_ls_wR_factor_gt 0.0886
_refine_ls_wR_factor_ref 0.0911
_reflns_limit_h_max 9
_reflns_limit_h_min -9
_reflns_limit_k_max 14
_reflns_limit_k_min -15
_reflns_limit_l_max 17
_reflns_limit_l_min 0
_reflns_number_gt 4718
_reflns_number_total 5117
_reflns_threshold_expression I>2.0\s(I)
_oxford_diffrn_Wilson_B_factor 2.45
_oxford_diffrn_Wilson_scale 0.02
_oxford_refine_ls_r_factor_ref 0.0361
_oxford_refine_ls_scale 7.27(14)
_oxford_reflns_number_all 5117
_oxford_structure_analysis_title 7186
_cod_data_source_file d3ob00594a2.cif
_cod_data_source_block 245d-20d
_cod_depositor_comments
;
The following automatic conversions were performed:

data item '_chemical_melting_point' value 'not measured' was changed
to '?' -- the value is undefined or not given.

data item '_exptl_crystal_density_meas' value 'not measured' was
changed to '?' -- the value is perceived as not measured.

Automatic conversion script
Id: cif_fix_values 8170 2020-07-09 18:12:32Z antanas 

 Adding full bibliography for 7159369--7159381.cif.
;
_cod_original_sg_symbol_H-M 'P -1 '
_cod_database_code 7159371
_oxford_refine_reflns_threshold_expression_ref I>-3.0\s(I)

loop_
_symmetry_equiv_pos_as_xyz
x,y,z
-x,-y,-z

loop_
_atom_site_label
_atom_site_type_symbol
_atom_site_fract_x
_atom_site_fract_y
_atom_site_fract_z
_atom_site_U_iso_or_equiv
_atom_site_occupancy
_atom_site_adp_type
_atom_site_refinement_flags_posn
_atom_site_refinement_flags_adp
_atom_site_refinement_flags_occupancy
_atom_site_disorder_assembly
_atom_site_disorder_group
_atom_site_attached_hydrogens
N1 N 0.69487(12) 0.97687(7) 0.79781(7) 0.0241 1.0000 Uani . . . . . .
C2 C 0.85501(13) 0.92694(8) 0.77689(7) 0.0223 1.0000 Uani . . . . . .
N3 N 0.96988(11) 1.02279(7) 0.76114(6) 0.0211 1.0000 Uani . . . . . .
C4 C 0.94556(13) 1.11735(8) 0.83830(7) 0.0214 1.0000 Uani . . . . . .
C5 C 0.74316(13) 1.09902(8) 0.83585(7) 0.0214 1.0000 Uani . . . . . .
C6 C 0.70278(14) 1.12884(8) 0.94102(7) 0.0226 1.0000 Uani . . . . . .
O7 O 0.81142(11) 1.15096(8) 1.01793(6) 0.0332 1.0000 Uani . . . . . .
O8 O 0.52887(10) 1.12203(6) 0.93467(5) 0.0262 1.0000 Uani . . . . . .
C9 C 0.46704(15) 1.14370(10) 1.02867(8) 0.0284 1.0000 Uani . . . . . .
C10 C 0.47653(17) 1.26909(11) 1.06826(10) 0.0372 1.0000 Uani . . . . . .
C11 C 0.63737(13) 1.16904(9) 0.76775(7) 0.0219 1.0000 Uani . . . . . .
O12 O 0.56260(11) 1.13158(7) 0.68288(6) 0.0298 1.0000 Uani . . . . . .
O13 O 0.64162(10) 1.27631(6) 0.81427(5) 0.0256 1.0000 Uani . . . . . .
C14 C 0.55034(16) 1.35092(10) 0.75414(9) 0.0321 1.0000 Uani . . . . . .
C15 C 0.58150(19) 1.46831(11) 0.81610(11) 0.0419 1.0000 Uani . . . . . .
C21 C 0.80765(13) 0.82890(9) 0.68881(8) 0.0227 1.0000 Uani . . . . . .
C22 C 0.80306(16) 0.71724(10) 0.70378(9) 0.0308 1.0000 Uani . . . . . .
C23 C 0.75538(18) 0.62674(10) 0.62304(10) 0.0372 1.0000 Uani . . . . . .
C24 C 0.71376(16) 0.65135(10) 0.52891(9) 0.0345 1.0000 Uani . . . . . .
C25 C 0.71634(17) 0.76050(11) 0.51089(9) 0.0357 1.0000 Uani . . . . . .
C26 C 0.76350(16) 0.84963(9) 0.59224(8) 0.0300 1.0000 Uani . . . . . .
F27 F 0.66592(13) 0.56340(7) 0.44889(6) 0.0523 1.0000 Uani . . . . . .
C31 C 1.15826(13) 1.00291(9) 0.77624(8) 0.0250 1.0000 Uani . . . . . .
C32 C 1.20200(13) 0.91672(9) 0.69382(8) 0.0240 1.0000 Uani . . . . . .
C33 C 1.22838(15) 0.80652(10) 0.70753(9) 0.0307 1.0000 Uani . . . . . .
C34 C 1.26819(17) 0.72721(11) 0.63165(10) 0.0387 1.0000 Uani . . . . . .
C35 C 1.28440(17) 0.75815(12) 0.54189(10) 0.0406 1.0000 Uani . . . . . .
C36 C 1.26140(18) 0.86798(12) 0.52808(10) 0.0405 1.0000 Uani . . . . . .
C37 C 1.21923(16) 0.94680(10) 0.60327(9) 0.0322 1.0000 Uani . . . . . .
C41 C 1.00995(13) 1.23339(9) 0.82199(8) 0.0235 1.0000 Uani . . . . . .
C42 C 1.06208(14) 1.32249(10) 0.90386(9) 0.0295 1.0000 Uani . . . . . .
C43 C 1.10781(16) 1.43222(10) 0.89039(10) 0.0362 1.0000 Uani . . . . . .
C44 C 1.10040(15) 1.45037(10) 0.79434(11) 0.0357 1.0000 Uani . . . . . .
C45 C 1.05228(16) 1.36477(10) 0.71162(10) 0.0337 1.0000 Uani . . . . . .
C46 C 1.00712(14) 1.25523(9) 0.72621(8) 0.0276 1.0000 Uani . . . . . .
F47 F 1.14362(12) 1.55770(7) 0.78097(8) 0.0537 1.0000 Uani . . . . . .
H21 H 0.9114 0.8995 0.8372 0.0267 1.0000 Uiso R . . . . .
H41 H 1.0058 1.1080 0.9059 0.0253 1.0000 Uiso R . . . . .
H91 H 0.5353 1.1053 1.0773 0.0322 1.0000 Uiso R . . . . .
H92 H 0.3444 1.1095 1.0109 0.0341 1.0000 Uiso R . . . . .
H102 H 0.4264 1.2806 1.1289 0.0562 1.0000 Uiso R . . . . .
H101 H 0.6000 1.3041 1.0858 0.0529 1.0000 Uiso R . . . . .
H103 H 0.4124 1.3081 1.0187 0.0558 1.0000 Uiso R . . . . .
H142 H 0.5981 1.3479 0.6926 0.0382 1.0000 Uiso R . . . . .
H141 H 0.4246 1.3237 0.7371 0.0378 1.0000 Uiso R . . . . .
H151 H 0.5226 1.5203 0.7775 0.0617 1.0000 Uiso R . . . . .
H153 H 0.7087 1.4938 0.8337 0.0612 1.0000 Uiso R . . . . .
H152 H 0.5354 1.4701 0.8768 0.0619 1.0000 Uiso R . . . . .
H221 H 0.8359 0.7033 0.7707 0.0375 1.0000 Uiso R . . . . .
H231 H 0.7540 0.5509 0.6329 0.0466 1.0000 Uiso R . . . . .
H251 H 0.6858 0.7740 0.4439 0.0441 1.0000 Uiso R . . . . .
H261 H 0.7670 0.9266 0.5818 0.0372 1.0000 Uiso R . . . . .
H311 H 1.2279 1.0773 0.7801 0.0293 1.0000 Uiso R . . . . .
H312 H 1.1907 0.9782 0.8412 0.0289 1.0000 Uiso R . . . . .
H331 H 1.2158 0.7858 0.7690 0.0375 1.0000 Uiso R . . . . .
H341 H 1.2863 0.6522 0.6421 0.0469 1.0000 Uiso R . . . . .
H351 H 1.3121 0.7026 0.4891 0.0492 1.0000 Uiso R . . . . .
H361 H 1.2743 0.8894 0.4663 0.0501 1.0000 Uiso R . . . . .
H371 H 1.2038 1.0235 0.5935 0.0396 1.0000 Uiso R . . . . .
H421 H 1.0640 1.3089 0.9705 0.0345 1.0000 Uiso R . . . . .
H431 H 1.1449 1.4937 0.9456 0.0434 1.0000 Uiso R . . . . .
H451 H 1.0505 1.3801 0.6460 0.0411 1.0000 Uiso R . . . . .
H461 H 0.9741 1.1946 0.6704 0.0331 1.0000 Uiso R . . . . .
H11 H 0.6146 0.9685 0.7401 0.0306 1.0000 Uiso R . . . . .

loop_
_atom_site_aniso_label
_atom_site_aniso_U_11
_atom_site_aniso_U_22
_atom_site_aniso_U_33
_atom_site_aniso_U_23
_atom_site_aniso_U_13
_atom_site_aniso_U_12
N1 0.0257(4) 0.0206(4) 0.0262(4) 0.0011(3) 0.0094(3) -0.0005(3)
C2 0.0252(5) 0.0208(5) 0.0219(5) 0.0055(4) 0.0067(4) 0.0011(4)
N3 0.0217(4) 0.0198(4) 0.0218(4) 0.0021(3) 0.0062(3) 0.0007(3)
C4 0.0222(5) 0.0223(5) 0.0198(5) 0.0026(4) 0.0057(4) 0.0015(4)
C5 0.0232(5) 0.0212(5) 0.0203(5) 0.0029(4) 0.0068(4) 0.0003(4)
C6 0.0271(5) 0.0197(5) 0.0222(5) 0.0044(4) 0.0081(4) 0.0019(4)
O7 0.0307(4) 0.0479(5) 0.0214(4) 0.0064(3) 0.0059(3) 0.0047(4)
O8 0.0256(4) 0.0299(4) 0.0232(4) 0.0009(3) 0.0100(3) -0.0007(3)
C9 0.0303(5) 0.0303(6) 0.0256(5) 0.0009(4) 0.0137(4) -0.0004(4)
C10 0.0394(6) 0.0323(6) 0.0390(7) -0.0018(5) 0.0123(5) 0.0076(5)
C11 0.0211(4) 0.0238(5) 0.0215(5) 0.0037(4) 0.0081(4) -0.0004(4)
O12 0.0329(4) 0.0314(4) 0.0226(4) 0.0027(3) 0.0020(3) 0.0016(3)
O13 0.0277(4) 0.0232(4) 0.0255(4) 0.0042(3) 0.0041(3) 0.0046(3)
C14 0.0341(6) 0.0295(6) 0.0333(6) 0.0083(5) 0.0042(5) 0.0092(5)
C15 0.0484(7) 0.0277(6) 0.0492(8) 0.0071(5) 0.0073(6) 0.0101(5)
C21 0.0215(5) 0.0210(5) 0.0262(5) 0.0031(4) 0.0079(4) 0.0015(4)
C22 0.0380(6) 0.0244(5) 0.0323(6) 0.0072(4) 0.0113(5) 0.0038(4)
C23 0.0476(7) 0.0194(5) 0.0456(7) 0.0028(5) 0.0158(6) 0.0017(5)
C24 0.0367(6) 0.0273(6) 0.0354(6) -0.0076(5) 0.0117(5) -0.0036(5)
C25 0.0440(7) 0.0331(6) 0.0261(6) 0.0011(5) 0.0043(5) -0.0037(5)
C26 0.0366(6) 0.0234(5) 0.0281(5) 0.0041(4) 0.0039(4) -0.0008(4)
F27 0.0727(6) 0.0321(4) 0.0433(5) -0.0141(3) 0.0134(4) -0.0076(4)
C31 0.0221(5) 0.0275(5) 0.0243(5) 0.0026(4) 0.0041(4) 0.0028(4)
C32 0.0180(4) 0.0275(5) 0.0259(5) 0.0027(4) 0.0055(4) 0.0005(4)
C33 0.0301(5) 0.0316(6) 0.0325(6) 0.0071(5) 0.0093(4) 0.0070(4)
C34 0.0382(6) 0.0313(6) 0.0479(7) 0.0028(5) 0.0135(5) 0.0102(5)
C35 0.0370(6) 0.0429(7) 0.0400(7) -0.0083(5) 0.0173(5) 0.0037(5)
C36 0.0451(7) 0.0473(7) 0.0310(6) 0.0032(5) 0.0185(5) -0.0011(6)
C37 0.0352(6) 0.0314(6) 0.0314(6) 0.0066(5) 0.0115(5) -0.0006(5)
C41 0.0190(4) 0.0229(5) 0.0284(5) 0.0032(4) 0.0064(4) 0.0008(4)
C42 0.0269(5) 0.0276(5) 0.0315(6) 0.0017(4) 0.0046(4) -0.0010(4)
C43 0.0320(6) 0.0242(6) 0.0469(7) -0.0020(5) 0.0041(5) -0.0027(4)
C44 0.0275(5) 0.0220(5) 0.0586(8) 0.0120(5) 0.0087(5) -0.0014(4)
C45 0.0309(6) 0.0329(6) 0.0420(6) 0.0154(5) 0.0123(5) 0.0023(5)
C46 0.0268(5) 0.0262(5) 0.0307(5) 0.0055(4) 0.0091(4) 0.0005(4)
F47 0.0538(5) 0.0267(4) 0.0807(6) 0.0196(4) 0.0095(4) -0.0063(3)

loop_
_atom_type_symbol
_atom_type_scat_dispersion_real
_atom_type_scat_dispersion_imag
_atom_type_scat_Cromer_Mann_a1
_atom_type_scat_Cromer_Mann_b1
_atom_type_scat_Cromer_Mann_a2
_atom_type_scat_Cromer_Mann_b2
_atom_type_scat_Cromer_Mann_a3
_atom_type_scat_Cromer_Mann_b3
_atom_type_scat_Cromer_Mann_a4
_atom_type_scat_Cromer_Mann_b4
_atom_type_scat_Cromer_Mann_c
_atom_type_scat_source
C 0.0181 0.0091 2.3100 20.8439 1.0200 10.2075 1.5886 0.5687 0.8650 51.6512 0.2156 'International Tables Vol C 4.2.6.8 and 6.1.1.4'
H 0.0000 0.0000 0.4930 10.5109 0.3229 26.1257 0.1402 3.1424 0.0408 57.7998 0.0030 'International Tables Vol C 4.2.6.8 and 6.1.1.4'
F 0.0727 0.0534 3.5392 10.2825 2.6412 4.2944 1.5170 0.2615 1.0243 26.1476 0.2776 'International Tables Vol C 4.2.6.8 and 6.1.1.4'
N 0.0311 0.0180 12.2126 0.0057 3.1322 9.8933 2.0125 28.9975 1.1663 0.5826 -11.5290 'International Tables Vol C 4.2.6.8 and 6.1.1.4'
O 0.0492 0.0322 3.0485 13.2771 2.2868 5.7011 1.5463 0.3239 0.8670 32.9089 0.2508 'International Tables Vol C 4.2.6.8 and 6.1.1.4'

loop_
_geom_angle_atom_site_label_1
_geom_angle_site_symmetry_1
_geom_angle_atom_site_label_2
_geom_angle_site_symmetry_2
_geom_angle_atom_site_label_3
_geom_angle_site_symmetry_3
_geom_angle
_geom_angle_publ_flag
C2 . N1 . C5 . 107.63(8) yes
C2 . N1 . H11 . 109.0 no
C5 . N1 . H11 . 108.0 no
N1 . C2 . N3 . 104.75(8) yes
N1 . C2 . C21 . 110.28(8) yes
N3 . C2 . C21 . 114.46(8) yes
N1 . C2 . H21 . 107.7 no
N3 . C2 . H21 . 109.4 no
C21 . C2 . H21 . 109.9 no
C2 . N3 . C4 . 103.12(7) yes
C2 . N3 . C31 . 113.05(8) yes
C4 . N3 . C31 . 109.51(8) yes
N3 . C4 . C5 . 102.42(8) yes
N3 . C4 . C41 . 113.95(8) yes
C5 . C4 . C41 . 114.62(8) yes
N3 . C4 . H41 . 111.2 no
C5 . C4 . H41 . 106.1 no
C41 . C4 . H41 . 108.3 no
C4 . C5 . N1 . 104.52(8) yes
C4 . C5 . C6 . 111.59(8) yes
N1 . C5 . C6 . 108.90(8) yes
C4 . C5 . C11 . 112.10(8) yes
N1 . C5 . C11 . 110.77(8) yes
C6 . C5 . C11 . 108.88(8) yes
C5 . C6 . O7 . 125.33(9) yes
C5 . C6 . O8 . 109.65(8) yes
O7 . C6 . O8 . 124.97(9) yes
C6 . O8 . C9 . 116.85(8) yes
O8 . C9 . C10 . 111.19(9) yes
O8 . C9 . H91 . 109.8 no
C10 . C9 . H91 . 111.3 no
O8 . C9 . H92 . 104.0 no
C10 . C9 . H92 . 110.6 no
H91 . C9 . H92 . 109.8 no
C9 . C10 . H102 . 109.0 no
C9 . C10 . H101 . 110.9 no
H102 . C10 . H101 . 108.5 no
C9 . C10 . H103 . 111.4 no
H102 . C10 . H103 . 109.7 no
H101 . C10 . H103 . 107.4 no
C5 . C11 . O12 . 123.92(9) yes
C5 . C11 . O13 . 111.18(8) yes
O12 . C11 . O13 . 124.89(10) yes
C11 . O13 . C14 . 115.28(8) yes
O13 . C14 . C15 . 107.34(9) yes
O13 . C14 . H142 . 108.7 no
C15 . C14 . H142 . 111.4 no
O13 . C14 . H141 . 108.2 no
C15 . C14 . H141 . 111.0 no
H142 . C14 . H141 . 110.1 no
C14 . C15 . H151 . 109.2 no
C14 . C15 . H153 . 109.9 no
H151 . C15 . H153 . 108.4 no
C14 . C15 . H152 . 110.8 no
H151 . C15 . H152 . 109.0 no
H153 . C15 . H152 . 109.5 no
C2 . C21 . C22 . 120.49(9) yes
C2 . C21 . C26 . 120.26(9) yes
C22 . C21 . C26 . 119.22(10) yes
C21 . C22 . C23 . 120.67(11) yes
C21 . C22 . H221 . 118.9 no
C23 . C22 . H221 . 120.4 no
C22 . C23 . C24 . 118.05(11) yes
C22 . C23 . H231 . 120.9 no
C24 . C23 . H231 . 121.1 no
C23 . C24 . C25 . 123.11(11) yes
C23 . C24 . F27 . 118.74(11) yes
C25 . C24 . F27 . 118.15(11) yes
C24 . C25 . C26 . 118.07(11) yes
C24 . C25 . H251 . 120.5 no
C26 . C25 . H251 . 121.4 no
C25 . C26 . C21 . 120.88(11) yes
C25 . C26 . H261 . 119.8 no
C21 . C26 . H261 . 119.3 no
N3 . C31 . C32 . 113.93(8) yes
N3 . C31 . H311 . 107.3 no
C32 . C31 . H311 . 108.8 no
N3 . C31 . H312 . 107.9 no
C32 . C31 . H312 . 110.1 no
H311 . C31 . H312 . 108.6 no
C31 . C32 . C33 . 120.72(10) yes
C31 . C32 . C37 . 120.47(10) yes
C33 . C32 . C37 . 118.80(10) yes
C32 . C33 . C34 . 120.70(11) yes
C32 . C33 . H331 . 118.8 no
C34 . C33 . H331 . 120.5 no
C33 . C34 . C35 . 119.89(12) yes
C33 . C34 . H341 . 119.9 no
C35 . C34 . H341 . 120.2 no
C34 . C35 . C36 . 119.88(11) yes
C34 . C35 . H351 . 119.7 no
C36 . C35 . H351 . 120.4 no
C35 . C36 . C37 . 120.28(12) yes
C35 . C36 . H361 . 119.7 no
C37 . C36 . H361 . 120.0 no
C32 . C37 . C36 . 120.42(11) yes
C32 . C37 . H371 . 119.5 no
C36 . C37 . H371 . 120.1 no
C4 . C41 . C42 . 119.45(9) yes
C4 . C41 . C46 . 121.33(9) yes
C42 . C41 . C46 . 119.08(10) yes
C41 . C42 . C43 . 120.72(11) yes
C41 . C42 . H421 . 120.1 no
C43 . C42 . H421 . 119.1 no
C42 . C43 . C44 . 118.28(11) yes
C42 . C43 . H431 . 121.6 no
C44 . C43 . H431 . 120.1 no
C43 . C44 . C45 . 122.94(11) yes
C43 . C44 . F47 . 118.37(12) yes
C45 . C44 . F47 . 118.70(12) yes
C44 . C45 . C46 . 118.18(11) yes
C44 . C45 . H451 . 120.8 no
C46 . C45 . H451 . 121.0 no
C45 . C46 . C41 . 120.79(11) yes
C45 . C46 . H461 . 119.8 no
C41 . C46 . H461 . 119.4 no

loop_
_geom_bond_atom_site_label_1
_geom_bond_site_symmetry_1
_geom_bond_atom_site_label_2
_geom_bond_site_symmetry_2
_geom_bond_distance
_geom_bond_publ_flag
N1 . C2 . 1.4706(13) yes
N1 . C5 . 1.4651(12) yes
N1 . H11 . 0.902 no
C2 . N3 . 1.4748(12) yes
C2 . C21 . 1.5117(14) yes
C2 . H21 . 0.986 no
N3 . C4 . 1.4678(12) yes
N3 . C31 . 1.4774(13) yes
C4 . C5 . 1.5617(13) yes
C4 . C41 . 1.5122(14) yes
C4 . H41 . 0.993 no
C5 . C6 . 1.5353(13) yes
C5 . C11 . 1.5301(14) yes
C6 . O7 . 1.2034(13) yes
C6 . O8 . 1.3298(13) yes
O8 . C9 . 1.4591(12) yes
C9 . C10 . 1.5009(16) yes
C9 . H91 . 0.975 no
C9 . H92 . 0.977 no
C10 . H102 . 0.984 no
C10 . H101 . 0.986 no
C10 . H103 . 0.975 no
C11 . O12 . 1.2025(13) yes
C11 . O13 . 1.3313(13) yes
O13 . C14 . 1.4542(13) yes
C14 . C15 . 1.4954(17) yes
C14 . H142 . 0.987 no
C14 . H141 . 0.977 no
C15 . H151 . 0.972 no
C15 . H153 . 0.983 no
C15 . H152 . 0.972 no
C21 . C22 . 1.3878(15) yes
C21 . C26 . 1.3859(15) yes
C22 . C23 . 1.3921(17) yes
C22 . H221 . 0.961 no
C23 . C24 . 1.3699(19) yes
C23 . H231 . 0.941 no
C24 . C25 . 1.3724(18) yes
C24 . F27 . 1.3670(13) yes
C25 . C26 . 1.3870(16) yes
C25 . H251 . 0.958 no
C26 . H261 . 0.958 no
C31 . C32 . 1.5092(14) yes
C31 . H311 . 0.997 no
C31 . H312 . 0.988 no
C32 . C33 . 1.3896(16) yes
C32 . C37 . 1.3897(15) yes
C33 . C34 . 1.3877(17) yes
C33 . H331 . 0.946 no
C34 . C35 . 1.381(2) yes
C34 . H341 . 0.950 no
C35 . C36 . 1.381(2) yes
C35 . H351 . 0.968 no
C36 . C37 . 1.3854(17) yes
C36 . H361 . 0.955 no
C37 . H371 . 0.964 no
C41 . C42 . 1.3940(15) yes
C41 . C46 . 1.3917(15) yes
C42 . C43 . 1.3905(16) yes
C42 . H421 . 0.962 no
C43 . C44 . 1.3754(19) yes
C43 . H431 . 0.952 no
C44 . C45 . 1.3743(19) yes
C44 . F47 . 1.3584(13) yes
C45 . C46 . 1.3926(15) yes
C45 . H451 . 0.955 no
C46 . H461 . 0.947 no
